data_7131382
loop_
_publ_author_name
'Rajbongshi, Trishna'
'Sarmah, Kashyap Kumar'
'Das, Susobhan'
'Deka, Poonam'
'Saha, Arijit'
'Saha, Binoy K.'
'Puschmann, Horst'
'Reddy, C. Malla'
'Thakuria, Ranjit'

_publ_section_title
;
 Non-stoichiometric carbamazepine cocrystal hydrates of
 3,4-/3,5-dihydroxybenzoic acids: coformer-water exchange.
;
_journal_issue 26
_journal_name_full 'Chemical communications (Cambridge, England)'
_journal_page_first 3902
_journal_page_last 3905
_journal_paper_doi 10.1039/d2cc06860e
_journal_volume 59
_journal_year 2023
_chemical_formula_sum 'C24 H20 N2 O3'
_chemical_formula_weight 384.42
_space_group_crystal_system monoclinic
_space_group_IT_number 14
_space_group_name_Hall '-P 2ybc'
_space_group_name_H-M_alt 'P 1 21/c 1'
_atom_sites_solution_hydrogens mixed
_audit_creation_method SHELXL-2016/6
_audit_update_record
;
2023-02-17 deposited with the CCDC.	2023-03-06 downloaded from the CCDC.
;
_cell_angle_alpha 90
_cell_angle_beta 96.167(3)
_cell_angle_gamma 90
_cell_formula_units_Z 4
_cell_length_a 15.3512(8)
_cell_length_b 5.4506(3)
_cell_length_c 23.7358(13)
_cell_measurement_reflns_used 9943
_cell_measurement_temperature 296(2)
_cell_measurement_theta_max 26.37
_cell_measurement_theta_min 2.59
_cell_volume 1974.56(18)
_computing_cell_refinement 'Bruker SAINT'
_computing_data_collection 'Bruker APEX2'
_computing_data_reduction 'Bruker SAINT'
_computing_molecular_graphics 'Bruker SHELXTL'
_computing_publication_material 'Bruker SHELXTL'
_computing_structure_refinement 'SHELXL-2016/6 (Sheldrick, 2016)'
_computing_structure_solution 'SHELXL-2016/6 (Sheldrick, 2016)'
_diffrn_ambient_temperature 296(2)
_diffrn_measured_fraction_theta_full 0.999
_diffrn_measured_fraction_theta_max 0.994
_diffrn_measurement_device_type 'Bruker APEX-II CCD'
_diffrn_measurement_method '\f and \w scans'
_diffrn_radiation_type MoK\a
_diffrn_radiation_wavelength 0.71073
_diffrn_reflns_av_R_equivalents 0.0337
_diffrn_reflns_av_unetI/netI 0.0200
_diffrn_reflns_Laue_measured_fraction_full 0.999
_diffrn_reflns_Laue_measured_fraction_max 0.994
_diffrn_reflns_limit_h_max 19
_diffrn_reflns_limit_h_min -19
_diffrn_reflns_limit_k_max 6
_diffrn_reflns_limit_k_min -6
_diffrn_reflns_limit_l_max 29
_diffrn_reflns_limit_l_min -29
_diffrn_reflns_number 28915
_diffrn_reflns_point_group_measured_fraction_full 0.999
_diffrn_reflns_point_group_measured_fraction_max 0.994
_diffrn_reflns_theta_full 25.242
_diffrn_reflns_theta_max 26.411
_diffrn_reflns_theta_min 2.065
_diffrn_source 'fine-focus sealed tube'
_exptl_absorpt_coefficient_mu 0.086
_exptl_absorpt_correction_T_max 0.989
_exptl_absorpt_correction_T_min 0.982
_exptl_absorpt_correction_type multi-scan
_exptl_absorpt_process_details 'Bruker AXS SADABS program'
_exptl_crystal_colour colorless
_exptl_crystal_density_diffrn 1.293
_exptl_crystal_description block
_exptl_crystal_F_000 808
_exptl_crystal_size_max 0.210
_exptl_crystal_size_mid 0.170
_exptl_crystal_size_min 0.120
_refine_diff_density_max 0.486
_refine_diff_density_min -0.239
_refine_diff_density_rms 0.056
_refine_ls_extinction_coef 0.069(5)
_refine_ls_extinction_expression Fc^*^=kFc[1+0.001xFc^2^\l^3^/sin(2\q)]^-1/4^
_refine_ls_extinction_method 'SHELXL-2016/6 (Sheldrick 2016)'
_refine_ls_goodness_of_fit_ref 1.044
_refine_ls_hydrogen_treatment mixed
_refine_ls_matrix_type full
_refine_ls_number_parameters 275
_refine_ls_number_reflns 4035
_refine_ls_number_restraints 0
_refine_ls_restrained_S_all 1.044
_refine_ls_R_factor_all 0.0627
_refine_ls_R_factor_gt 0.0538
_refine_ls_shift/su_max 0.008
_refine_ls_shift/su_mean 0.002
_refine_ls_structure_factor_coef Fsqd
_refine_ls_weighting_details 'w=1/[\s^2^(Fo^2^)+(0.0782P)^2^+0.9370P] where P=(Fo^2^+2Fc^2^)/3'
_refine_ls_weighting_scheme calc
_refine_ls_wR_factor_gt 0.1458
_refine_ls_wR_factor_ref 0.1579
_reflns_Friedel_coverage 0.000
_reflns_number_gt 3418
_reflns_number_total 4035
_reflns_threshold_expression 'I > 2\s(I)'
_cod_data_source_file d2cc06860e2.cif
_cod_data_source_block CBZ-Cinnamicacid
_cod_depositor_comments 'Adding full bibliography for 7131382--7131385.cif.'
_cod_original_sg_symbol_H-M 'P 21/c'
_cod_database_code 7131382
_shelx_shelxl_version_number 2016/6
_shelx_space_group_comment
;
The symmetry employed for this shelxl refinement is uniquely defined
by the following loop, which should always be used as a source of
symmetry information in preference to the above space-group names.
They are only intended as comments.
;
_shelx_estimated_absorpt_t_min 0.982
_shelx_estimated_absorpt_t_max 0.990
_exptl_absorpt_special_details 'Sheldrick,G.M.,2015,University of gottingen'

loop_
_space_group_symop_operation_xyz
'x, y, z'
'-x, y+1/2, -z+1/2'
'-x, -y, -z'
'x, -y-1/2, z-1/2'

loop_
_atom_site_label
_atom_site_type_symbol
_atom_site_fract_x
_atom_site_fract_y
_atom_site_fract_z
_atom_site_U_iso_or_equiv
_atom_site_adp_type
_atom_site_occupancy
_atom_site_site_symmetry_order
_atom_site_calc_flag
_atom_site_refinement_flags_posn
_atom_site_refinement_flags_adp
_atom_site_refinement_flags_occupancy
_atom_site_disorder_assembly
_atom_site_disorder_group
C1 C 0.11395(10) 0.4658(3) 0.89246(7) 0.0385(4) Uani 1 1 d . . . . .
C2 C 0.05842(13) 0.2687(4) 0.87954(9) 0.0536(5) Uani 1 1 d . . . . .
H2 H 0.032393 0.189889 0.908181 0.064 Uiso 1 1 calc R U . . .
C3 C 0.04178(18) 0.1898(5) 0.82467(10) 0.0721(7) Uani 1 1 d . . . . .
H3 H 0.004886 0.056599 0.816054 0.086 Uiso 1 1 calc R U . . .
C4 C 0.07959(18) 0.3076(6) 0.78256(10) 0.0776(8) Uani 1 1 d . . . . .
H4 H 0.068795 0.252569 0.745379 0.093 Uiso 1 1 calc R U . . .
C5 C 0.13351(16) 0.5069(6) 0.79479(9) 0.0707(7) Uani 1 1 d . . . . .
H5 H 0.157116 0.587885 0.765456 0.085 Uiso 1 1 calc R U . . .
C6 C 0.15364(11) 0.5908(4) 0.85101(7) 0.0484(5) Uani 1 1 d . . . . .
C7 C 0.21353(13) 0.7945(4) 0.86426(10) 0.0619(6) Uani 1 1 d . . . . .
H7 H 0.213214 0.916771 0.836898 0.074 Uiso 1 1 calc R U . . .
C8 C 0.26888(13) 0.8271(4) 0.91097(10) 0.0621(6) Uani 1 1 d . . . . .
H8 H 0.301467 0.971263 0.913042 0.075 Uiso 1 1 calc R U . . .
C9 C 0.28365(11) 0.6607(4) 0.95905(8) 0.0455(4) Uani 1 1 d . . . . .
C10 C 0.36755(12) 0.6336(5) 0.98823(10) 0.0603(6) Uani 1 1 d . . . . .
H10 H 0.412547 0.736328 0.979479 0.072 Uiso 1 1 calc R U . . .
C11 C 0.38445(13) 0.4581(5) 1.02944(9) 0.0645(6) Uani 1 1 d . . . . .
H11 H 0.440707 0.442520 1.047966 0.077 Uiso 1 1 calc R U . . .
C12 C 0.31887(13) 0.3052(4) 1.04357(9) 0.0592(6) Uani 1 1 d . . . . .
H12 H 0.330959 0.183917 1.070851 0.071 Uiso 1 1 calc R U . . .
C13 C 0.23486(12) 0.3333(4) 1.01690(8) 0.0468(4) Uani 1 1 d . . . . .
H13 H 0.190055 0.231483 1.026389 0.056 Uiso 1 1 calc R U . . .
C14 C 0.21764(10) 0.5123(3) 0.97623(7) 0.0366(4) Uani 1 1 d . . . . .
C15 C 0.07525(9) 0.7070(3) 0.97299(6) 0.0322(3) Uani 1 1 d . . . . .
C16 C 0.36902(11) 0.0644(4) 0.77330(7) 0.0455(4) Uani 1 1 d . . . . .
C17 C 0.36909(13) 0.2575(4) 0.81064(9) 0.0556(5) Uani 1 1 d . . . . .
H17 H 0.325306 0.375784 0.805286 0.067 Uiso 1 1 calc R U . . .
C18 C 0.43314(15) 0.2787(4) 0.85599(9) 0.0607(5) Uani 1 1 d . . . . .
H18 H 0.431982 0.410423 0.880816 0.073 Uiso 1 1 calc R U . . .
C19 C 0.49830(14) 0.1068(4) 0.86454(8) 0.0581(5) Uani 1 1 d . . . . .
H19 H 0.541195 0.121170 0.895159 0.070 Uiso 1 1 calc R U . . .
C20 C 0.49996(14) -0.0871(4) 0.82762(9) 0.0595(5) Uani 1 1 d . . . . .
H20 H 0.544143 -0.204155 0.833106 0.071 Uiso 1 1 calc R U . . .
C21 C 0.43566(14) -0.1077(4) 0.78225(8) 0.0538(5) Uani 1 1 d . . . . .
H21 H 0.437184 -0.239125 0.757378 0.065 Uiso 1 1 calc R U . . .
C22 C 0.29773(13) 0.0494(4) 0.72667(8) 0.0539(5) Uani 1 1 d . . . . .
H22 H 0.257417 0.177332 0.724189 0.065 Uiso 1 1 calc R U . . .
C23 C 0.28465(14) -0.1211(4) 0.68875(9) 0.0589(5) Uani 1 1 d . . . . .
H23 H 0.323810 -0.251642 0.690019 0.071 Uiso 1 1 calc R U . . .
C24 C 0.20977(13) -0.1184(4) 0.64305(8) 0.0548(5) Uani 1 1 d . . . . .
H2A H -0.0349(14) 0.853(4) 0.9586(8) 0.049(5) Uiso 1 1 d . . . . .
H2B H -0.0234(13) 0.657(4) 0.9165(9) 0.048(6) Uiso 1 1 d . . . . .
H2C H 0.168(2) -0.286(6) 0.5715(14) 0.115(11) Uiso 1 1 d . . . . .
N1 N 0.12967(8) 0.5456(3) 0.94996(5) 0.0347(3) Uani 1 1 d . . . . .
N2 N -0.00450(9) 0.7412(3) 0.94533(7) 0.0411(4) Uani 1 1 d . . . . .
O1 O 0.09853(7) 0.8170(2) 1.01779(5) 0.0418(3) Uani 1 1 d . . . . .
O2 O 0.21593(11) -0.2921(3) 0.60688(7) 0.0714(5) Uani 1 1 d . . . . .
O3 O 0.15128(11) 0.0357(4) 0.64080(7) 0.0735(5) Uani 1 1 d . . . . .

loop_
_atom_site_aniso_label
_atom_site_aniso_U_11
_atom_site_aniso_U_22
_atom_site_aniso_U_33
_atom_site_aniso_U_23
_atom_site_aniso_U_13
_atom_site_aniso_U_12
C1 0.0335(8) 0.0435(9) 0.0376(8) -0.0001(7) -0.0009(6) 0.0119(7)
C2 0.0542(11) 0.0475(11) 0.0555(11) -0.0034(9) -0.0103(8) 0.0037(9)
C3 0.0828(16) 0.0625(14) 0.0632(14) -0.0140(11) -0.0272(12) 0.0132(12)
C4 0.0799(16) 0.0946(19) 0.0518(12) -0.0220(13) -0.0231(11) 0.0362(15)
C5 0.0638(13) 0.108(2) 0.0408(10) 0.0140(12) 0.0079(9) 0.0376(14)
C6 0.0379(9) 0.0642(12) 0.0436(9) 0.0093(8) 0.0067(7) 0.0177(8)
C7 0.0479(11) 0.0743(14) 0.0658(13) 0.0288(11) 0.0165(9) 0.0066(10)
C8 0.0435(10) 0.0598(13) 0.0854(15) 0.0137(11) 0.0173(10) -0.0100(9)
C9 0.0316(8) 0.0506(10) 0.0548(10) -0.0069(8) 0.0069(7) 0.0001(7)
C10 0.0292(8) 0.0779(15) 0.0735(13) -0.0172(12) 0.0041(8) -0.0052(9)
C11 0.0350(9) 0.0898(17) 0.0646(12) -0.0205(12) -0.0138(8) 0.0167(10)
C12 0.0486(11) 0.0688(14) 0.0564(11) -0.0015(10) -0.0115(9) 0.0177(10)
C13 0.0398(9) 0.0526(11) 0.0467(9) 0.0011(8) -0.0005(7) 0.0053(8)
C14 0.0265(7) 0.0422(9) 0.0405(8) -0.0068(7) 0.0017(6) 0.0054(6)
C15 0.0277(7) 0.0298(7) 0.0394(8) 0.0049(6) 0.0046(6) -0.0007(6)
C16 0.0414(9) 0.0533(11) 0.0412(9) 0.0044(8) 0.0019(7) -0.0087(8)
C17 0.0468(10) 0.0564(12) 0.0621(12) -0.0027(9) -0.0004(9) 0.0037(9)
C18 0.0606(12) 0.0606(13) 0.0588(12) -0.0157(10) -0.0030(9) -0.0041(10)
C19 0.0564(11) 0.0650(13) 0.0490(10) -0.0036(10) -0.0125(9) -0.0058(10)
C20 0.0589(12) 0.0592(12) 0.0569(11) 0.0013(10) -0.0096(9) 0.0077(10)
C21 0.0609(11) 0.0527(11) 0.0465(10) -0.0077(9) -0.0008(8) -0.0019(9)
C22 0.0462(10) 0.0657(13) 0.0489(10) 0.0042(9) 0.0019(8) -0.0060(9)
C23 0.0570(12) 0.0647(13) 0.0524(11) 0.0013(10) -0.0060(9) 0.0008(10)
C24 0.0432(10) 0.0675(13) 0.0518(11) 0.0144(10) -0.0039(8) -0.0058(9)
N1 0.0260(6) 0.0421(8) 0.0357(7) -0.0006(5) 0.0021(5) 0.0035(5)
N2 0.0293(7) 0.0407(8) 0.0521(9) -0.0045(7) -0.0008(6) 0.0068(6)
O1 0.0363(6) 0.0429(7) 0.0453(7) -0.0065(5) -0.0003(5) 0.0065(5)
O2 0.0752(11) 0.0693(10) 0.0632(9) -0.0018(8) -0.0229(8) -0.0001(8)
O3 0.0646(10) 0.0942(13) 0.0593(9) -0.0082(9) -0.0045(7) -0.0041(9)

loop_
_atom_type_symbol
_atom_type_description
_atom_type_scat_dispersion_real
_atom_type_scat_dispersion_imag
_atom_type_scat_source
C C 0.0033 0.0016 'International Tables Vol C Tables 4.2.6.8 and 6.1.1.4'
H H 0.0000 0.0000 'International Tables Vol C Tables 4.2.6.8 and 6.1.1.4'
N N 0.0061 0.0033 'International Tables Vol C Tables 4.2.6.8 and 6.1.1.4'
O O 0.0106 0.0060 'International Tables Vol C Tables 4.2.6.8 and 6.1.1.4'

loop_
_geom_angle_atom_site_label_1
_geom_angle_atom_site_label_2
_geom_angle_atom_site_label_3
_geom_angle
_geom_angle_site_symmetry_1
_geom_angle_site_symmetry_3
_geom_angle_publ_flag
C2 C1 C6 121.97(17) . . ?
C2 C1 N1 119.00(16) . . ?
C6 C1 N1 119.02(16) . . ?
C3 C2 C1 120.1(2) . . ?
C3 C2 H2 119.9 . . ?
C1 C2 H2 119.9 . . ?
C4 C3 C2 119.8(2) . . ?
C4 C3 H3 120.1 . . ?
C2 C3 H3 120.1 . . ?
C3 C4 C5 120.6(2) . . ?
C3 C4 H4 119.7 . . ?
C5 C4 H4 119.7 . . ?
C4 C5 C6 121.3(2) . . ?
C4 C5 H5 119.4 . . ?
C6 C5 H5 119.4 . . ?
C1 C6 C5 116.2(2) . . ?
C1 C6 C7 122.42(17) . . ?
C5 C6 C7 121.3(2) . . ?
C8 C7 C6 127.77(19) . . ?
C8 C7 H7 116.1 . . ?
C6 C7 H7 116.1 . . ?
C7 C8 C9 126.9(2) . . ?
C7 C8 H8 116.6 . . ?
C9 C8 H8 116.6 . . ?
C14 C9 C10 116.92(18) . . ?
C14 C9 C8 122.32(16) . . ?
C10 C9 C8 120.66(18) . . ?
C11 C10 C9 121.2(2) . . ?
C11 C10 H10 119.4 . . ?
C9 C10 H10 119.4 . . ?
C10 C11 C12 120.57(17) . . ?
C10 C11 H11 119.7 . . ?
C12 C11 H11 119.7 . . ?
C11 C12 C13 119.5(2) . . ?
C11 C12 H12 120.3 . . ?
C13 C12 H12 120.3 . . ?
C14 C13 C12 119.89(18) . . ?
C14 C13 H13 120.1 . . ?
C12 C13 H13 120.1 . . ?
C13 C14 C9 121.73(15) . . ?
C13 C14 N1 119.60(15) . . ?
C9 C14 N1 118.66(15) . . ?
O1 C15 N2 121.16(15) . . ?
O1 C15 N1 121.47(13) . . ?
N2 C15 N1 117.36(14) . . ?
C17 C16 C21 117.98(17) . . ?
C17 C16 C22 118.39(18) . . ?
C21 C16 C22 123.62(18) . . ?
C16 C17 C18 121.11(19) . . ?
C16 C17 H17 119.4 . . ?
C18 C17 H17 119.4 . . ?
C19 C18 C17 120.3(2) . . ?
C19 C18 H18 119.8 . . ?
C17 C18 H18 119.8 . . ?
C18 C19 C20 119.65(18) . . ?
C18 C19 H19 120.2 . . ?
C20 C19 H19 120.2 . . ?
C19 C20 C21 119.8(2) . . ?
C19 C20 H20 120.1 . . ?
C21 C20 H20 120.1 . . ?
C20 C21 C16 121.09(19) . . ?
C20 C21 H21 119.5 . . ?
C16 C21 H21 119.5 . . ?
C23 C22 C16 127.6(2) . . ?
C23 C22 H22 116.2 . . ?
C16 C22 H22 116.2 . . ?
C22 C23 C24 123.2(2) . . ?
C22 C23 H23 118.4 . . ?
C24 C23 H23 118.4 . . ?
O3 C24 O2 125.45(18) . . ?
O3 C24 C23 122.8(2) . . ?
O2 C24 C23 111.78(19) . . ?
C15 N1 C1 122.03(12) . . ?
C15 N1 C14 119.61(13) . . ?
C1 N1 C14 115.51(12) . . ?
C15 N2 H2A 115.4(14) . . ?
C15 N2 H2B 122.3(14) . . ?
H2A N2 H2B 122(2) . . ?
C24 O2 H2C 114.2(18) . . ?

loop_
_geom_bond_atom_site_label_1
_geom_bond_atom_site_label_2
_geom_bond_distance
_geom_bond_site_symmetry_2
_geom_bond_publ_flag
C1 C2 1.385(3) . ?
C1 C6 1.390(3) . ?
C1 N1 1.428(2) . ?
C2 C3 1.369(3) . ?
C2 H2 0.9300 . ?
C3 C4 1.368(4) . ?
C3 H3 0.9300 . ?
C4 C5 1.378(4) . ?
C4 H4 0.9300 . ?
C5 C6 1.413(3) . ?
C5 H5 0.9300 . ?
C6 C7 1.455(3) . ?
C7 C8 1.334(3) . ?
C7 H7 0.9300 . ?
C8 C9 1.456(3) . ?
C8 H8 0.9300 . ?
C9 C14 1.391(2) . ?
C9 C10 1.403(3) . ?
C10 C11 1.372(3) . ?
C10 H10 0.9300 . ?
C11 C12 1.376(3) . ?
C11 H11 0.9300 . ?
C12 C13 1.383(2) . ?
C12 H12 0.9300 . ?
C13 C14 1.378(2) . ?
C13 H13 0.9300 . ?
C14 N1 1.4367(19) . ?
C15 O1 1.2395(19) . ?
C15 N2 1.339(2) . ?
C15 N1 1.367(2) . ?
C16 C17 1.376(3) . ?
C16 C21 1.388(3) . ?
C16 C22 1.473(3) . ?
C17 C18 1.383(3) . ?
C17 H17 0.9300 . ?
C18 C19 1.370(3) . ?
C18 H18 0.9300 . ?
C19 C20 1.375(3) . ?
C19 H19 0.9300 . ?
C20 C21 1.385(3) . ?
C20 H20 0.9300 . ?
C21 H21 0.9300 . ?
C22 C23 1.294(3) . ?
C22 H22 0.9300 . ?
C23 C24 1.493(3) . ?
C23 H23 0.9300 . ?
C24 O3 1.226(3) . ?
C24 O2 1.288(3) . ?
N2 H2A 0.85(2) . ?
N2 H2B 0.85(2) . ?
O2 H2C 1.06(4) . ?
